data_7007061
loop_
_publ_author_name
'Barnes, Nicholas A.'
'Godfrey, Stephen M.'
'Halton, Ruth T. A.'
'Mushtaq, Imrana'
'Pritchard, Robin G.'
'Sarwar, Shamsa'

_publ_section_title
;
 Reactions of Ph4Se4Br4 with tertiary phosphines. Structural isomerism
 within a series of R3PSe(Ph)Br compounds.
;
_journal_issue 12
_journal_name_full 'Dalton transactions (Cambridge, England : 2003)'
_journal_page_first 1517
_journal_page_last 1523
_journal_paper_doi 10.1039/b516784a
_journal_year 2006
_chemical_compound_source 'synthesis as described'
_chemical_formula_moiety 'C24 H38 Br1 P1 Se1'
_chemical_formula_sum 'C24 H38 Br P Se'
_chemical_formula_weight 516.38
_chemical_name_systematic
;
?
;
_space_group_IT_number 9
_symmetry_cell_setting monoclinic
_symmetry_Int_Tables_number 9
_symmetry_space_group_name_Hall 'C -2yc'
_symmetry_space_group_name_H-M 'C 1 c 1'
_atom_sites_solution_hydrogens geom
_atom_sites_solution_primary direct
_atom_sites_solution_secondary difmap
_audit_conform_dict_location ftp://ftp.iucr.org/pub/cif_core.dic
_audit_conform_dict_name cif_core.dic
_audit_conform_dict_version 2.2
_audit_creation_date 2002-08-14T00:10:12-00:00
_audit_creation_method 'WinGX routine CIF_UPDATE'
_cell_angle_alpha 90
_cell_angle_beta 105.165(2)
_cell_angle_gamma 90
_cell_formula_units_Z 4
_cell_length_a 10.1891(4)
_cell_length_b 16.3115(6)
_cell_length_c 14.8944(6)
_cell_measurement_reflns_used 8036
_cell_measurement_temperature 150(2)
_cell_measurement_theta_max 27.485
_cell_measurement_theta_min 0.998
_cell_measurement_wavelength 0.71073
_cell_volume 2389.24(16)
_computing_cell_refinement 'HKL Scalepack (Otwinowski & Minor 1997)'
_computing_data_collection 'Collect (Nonius BV, 1997-2000)'
_computing_data_reduction 'HKL Denzo and Scalepack (Otwinowski & Minor 1997)'
_computing_molecular_graphics 'Ortep-3 for Windows (Farrugia, 1997)'
_computing_publication_material 'WinGX publication routines (Farrugia, 1999)'
_computing_structure_refinement 'SHELXL-97 (Sheldrick, 1997)'
_computing_structure_solution 'SHELXS-97 (Sheldrick, 1997)'
_diffrn_ambient_temperature 150(2)
_diffrn_detector 'CCD plate'
_diffrn_measured_fraction_theta_full 0.997
_diffrn_measured_fraction_theta_max 0.997
_diffrn_measurement_device '95mm CCD camera on \k-goniostat'
_diffrn_measurement_device_type KappaCCD
_diffrn_measurement_method 'CCD rotation images, thick slices'
_diffrn_orient_matrix_type 'by Nonius Collect from scalepack cell'
_diffrn_orient_matrix_UB_11 -0.839001E-1
_diffrn_orient_matrix_UB_12 -0.49431E-2
_diffrn_orient_matrix_UB_13 -0.525596E-1
_diffrn_orient_matrix_UB_21 0.573805E-1
_diffrn_orient_matrix_UB_22 -0.41981E-2
_diffrn_orient_matrix_UB_23 -0.449687E-1
_diffrn_orient_matrix_UB_31 0.28516E-2
_diffrn_orient_matrix_UB_32 -0.609625E-1
_diffrn_orient_matrix_UB_33 0.73584E-2
_diffrn_radiation_monochromator graphite
_diffrn_radiation_probe x-ray
_diffrn_radiation_type MoK\a
_diffrn_radiation_wavelength 0.71073
_diffrn_reflns_av_R_equivalents 0.0504
_diffrn_reflns_av_unetI/netI 0.0832
_diffrn_reflns_limit_h_max 13
_diffrn_reflns_limit_h_min -13
_diffrn_reflns_limit_k_max 21
_diffrn_reflns_limit_k_min -20
_diffrn_reflns_limit_l_max 19
_diffrn_reflns_limit_l_min -19
_diffrn_reflns_number 9984
_diffrn_reflns_reduction_process
;
Scaled and merged with SORTAV
R.H. Blessing, (1987) Cryst. Rev. 1, 3-58
R.H. Blessing, (1989) J. Appl. Cryst. 22, 396-397
;
_diffrn_reflns_theta_full 27.47
_diffrn_reflns_theta_max 27.47
_diffrn_reflns_theta_min 2.87
_diffrn_source 'Enraf Nonius FR590'
_exptl_absorpt_coefficient_mu 3.318
_exptl_absorpt_correction_T_max 1.045
_exptl_absorpt_correction_T_min 0.96
_exptl_absorpt_correction_type multi-scan
_exptl_absorpt_process_details
;
R.H. Blessing, Acta Cryst. (1995), A51, 33-38
;
_exptl_crystal_colour yellow
_exptl_crystal_density_diffrn 1.436
_exptl_crystal_density_method 'not measured'
_exptl_crystal_description plate
_exptl_crystal_F_000 1064
_exptl_crystal_size_max 0.15
_exptl_crystal_size_mid 0.15
_exptl_crystal_size_min 0.15
_refine_diff_density_max 0.798
_refine_diff_density_min -0.642
_refine_diff_density_rms 0.098
_refine_ls_abs_structure_details 'Flack H D (1983), Acta Cryst. A39, 876-881'
_refine_ls_abs_structure_Flack 0.013(14)
_refine_ls_extinction_method none
_refine_ls_goodness_of_fit_ref 1.011
_refine_ls_hydrogen_treatment constr
_refine_ls_matrix_type full
_refine_ls_number_parameters 244
_refine_ls_number_reflns 4934
_refine_ls_number_restraints 2
_refine_ls_restrained_S_all 1.011
_refine_ls_R_factor_all 0.0872
_refine_ls_R_factor_gt 0.0536
_refine_ls_shift/su_max 0.001
_refine_ls_shift/su_mean 0
_refine_ls_structure_factor_coef Fsqd
_refine_ls_weighting_details 'calc w=1/[\s^2^(Fo^2^)+(0.0685P)^2^+1.6543P] where P=(Fo^2^+2Fc^2^)/3'
_refine_ls_weighting_scheme calc
_refine_ls_wR_factor_gt 0.1175
_refine_ls_wR_factor_ref 0.1329
_reflns_number_gt 3658
_reflns_number_total 4934
_reflns_threshold_expression >2sigma(I)
_cod_data_source_file b516784a.txt
_cod_data_source_block smg35c
_cod_database_code 7007061

loop_
_symmetry_equiv_pos_as_xyz
'x, y, z'
'x, -y, z+1/2'
'x+1/2, y+1/2, z'
'x+1/2, -y+1/2, z+1/2'

loop_
_atom_site_label
_atom_site_type_symbol
_atom_site_fract_x
_atom_site_fract_y
_atom_site_fract_z
_atom_site_U_iso_or_equiv
_atom_site_adp_type
_atom_site_occupancy
_atom_site_symmetry_multiplicity
_atom_site_calc_flag
_atom_site_refinement_flags
_atom_site_disorder_assembly
_atom_site_disorder_group
C1 C 0.0914(5) 0.1475(3) 0.6053(4) 0.0250(12) Uani 1 1 d . . .
H1 H 0.0579 0.1384 0.5382 0.03 Uiso 1 1 calc R . .
C2 C 0.0267(6) 0.2279(4) 0.6265(5) 0.0358(15) Uani 1 1 d . . .
H2A H 0.0579 0.2398 0.6925 0.043 Uiso 1 1 calc R . .
H2B H 0.0549 0.2726 0.5928 0.043 Uiso 1 1 calc R . .
C3 C -0.1280(7) 0.2213(4) 0.5982(5) 0.0423(17) Uani 1 1 d . . .
H3A H -0.1668 0.2713 0.6156 0.051 Uiso 1 1 calc R . .
H3B H -0.1596 0.2154 0.5312 0.051 Uiso 1 1 calc R . .
C4 C -0.1749(8) 0.1504(6) 0.6436(7) 0.060(2) Uani 1 1 d . . .
H4A H -0.273 0.1459 0.6214 0.072 Uiso 1 1 calc R . .
H4B H -0.1524 0.1595 0.7103 0.072 Uiso 1 1 calc R . .
C5 C -0.1102(7) 0.0705(4) 0.6240(6) 0.0471(18) Uani 1 1 d . . .
H5A H -0.1398 0.0262 0.6575 0.057 Uiso 1 1 calc R . .
H5B H -0.1409 0.0583 0.558 0.057 Uiso 1 1 calc R . .
C6 C 0.0440(6) 0.0749(4) 0.6525(5) 0.0376(15) Uani 1 1 d . . .
H6A H 0.0816 0.0247 0.6349 0.045 Uiso 1 1 calc R . .
H6B H 0.0759 0.0808 0.7195 0.045 Uiso 1 1 calc R . .
C7 C 0.3372(6) 0.0536(4) 0.6019(5) 0.0299(14) Uani 1 1 d . . .
H7 H 0.3081 0.0137 0.6419 0.036 Uiso 1 1 calc R . .
C8 C 0.2659(7) 0.0300(4) 0.5026(5) 0.0391(16) Uani 1 1 d . . .
H8A H 0.2905 0.0683 0.4599 0.047 Uiso 1 1 calc R . .
H8B H 0.1682 0.0328 0.4936 0.047 Uiso 1 1 calc R . .
C9 C 0.3064(8) -0.0577(5) 0.4817(6) 0.0488(19) Uani 1 1 d . . .
H9A H 0.2749 -0.0965 0.5209 0.059 Uiso 1 1 calc R . .
H9B H 0.2633 -0.0713 0.4173 0.059 Uiso 1 1 calc R . .
C10 C 0.4588(7) -0.0645(4) 0.4993(5) 0.0427(17) Uani 1 1 d . . .
H10A H 0.49 -0.0277 0.4581 0.051 Uiso 1 1 calc R . .
H10B H 0.483 -0.12 0.4868 0.051 Uiso 1 1 calc R . .
C11 C 0.5273(7) -0.0423(5) 0.6008(6) 0.0460(18) Uani 1 1 d . . .
H11A H 0.4981 -0.0801 0.642 0.055 Uiso 1 1 calc R . .
H11B H 0.6252 -0.0469 0.6122 0.055 Uiso 1 1 calc R . .
C12 C 0.4903(7) 0.0440(5) 0.6207(7) 0.053(2) Uani 1 1 d . . .
H12A H 0.5242 0.082 0.582 0.063 Uiso 1 1 calc R . .
H12B H 0.533 0.0573 0.6852 0.063 Uiso 1 1 calc R . .
C13 C 0.3204(6) 0.2437(4) 0.5716(4) 0.0279(13) Uani 1 1 d . . .
H13 H 0.2938 0.2912 0.6031 0.034 Uiso 1 1 calc R . .
C14 C 0.2402(7) 0.2512(4) 0.4693(4) 0.0346(15) Uani 1 1 d . . .
H14A H 0.2633 0.2058 0.4341 0.042 Uiso 1 1 calc R . .
H14B H 0.1435 0.2483 0.4646 0.042 Uiso 1 1 calc R . .
C15 C 0.2725(7) 0.3322(4) 0.4279(5) 0.0409(16) Uani 1 1 d . . .
H15A H 0.2397 0.3774 0.4584 0.049 Uiso 1 1 calc R . .
H15B H 0.2255 0.3341 0.3623 0.049 Uiso 1 1 calc R . .
C16 C 0.4263(7) 0.3423(5) 0.4396(7) 0.056(2) Uani 1 1 d . . .
H16A H 0.4442 0.3954 0.416 0.068 Uiso 1 1 calc R . .
H16B H 0.4581 0.3003 0.4043 0.068 Uiso 1 1 calc R . .
C17 C 0.5035(7) 0.3351(5) 0.5442(7) 0.062(2) Uani 1 1 d . . .
H17A H 0.6005 0.3404 0.5514 0.075 Uiso 1 1 calc R . .
H17B H 0.4753 0.379 0.579 0.075 Uiso 1 1 calc R . .
C18 C 0.4736(6) 0.2537(5) 0.5817(5) 0.0442(18) Uani 1 1 d . . .
H18A H 0.5225 0.2495 0.6468 0.053 Uiso 1 1 calc R . .
H18B H 0.5048 0.21 0.5482 0.053 Uiso 1 1 calc R . .
C19 C 0.3447(7) 0.2812(4) 0.8056(4) 0.0424(18) Uani 1 1 d . . .
C20 C 0.2275(7) 0.3043(5) 0.8303(5) 0.0517(19) Uani 1 1 d . . .
H20 H 0.1637 0.2648 0.8347 0.062 Uiso 1 1 calc R . .
C21 C 0.2054(9) 0.3843(6) 0.8481(6) 0.065(3) Uani 1 1 d . . .
H21 H 0.1272 0.3998 0.8649 0.078 Uiso 1 1 calc R . .
C22 C 0.3017(11) 0.4424(6) 0.8407(7) 0.075(3) Uani 1 1 d . . .
H22 H 0.285 0.4977 0.8484 0.09 Uiso 1 1 calc R . .
C23 C 0.4194(10) 0.4194(5) 0.8225(5) 0.064(2) Uani 1 1 d . . .
H23 H 0.4862 0.4586 0.824 0.077 Uiso 1 1 calc R . .
C24 C 0.4440(8) 0.3367(4) 0.8009(5) 0.0465(18) Uani 1 1 d . . .
H24 H 0.5226 0.3213 0.7846 0.056 Uiso 1 1 calc R . .
P1 P 0.27736(14) 0.15426(9) 0.63074(10) 0.0241(3) Uani 1 1 d . . .
Se1 Se 0.37372(5) 0.16558(4) 0.78265(4) 0.0401(2) Uani 1 1 d . . .
Br1 Br 0.30298(9) -0.11083(5) 0.77171(6) 0.0592(3) Uani 1 1 d . . .

loop_
_atom_site_aniso_label
_atom_site_aniso_U_11
_atom_site_aniso_U_22
_atom_site_aniso_U_33
_atom_site_aniso_U_23
_atom_site_aniso_U_13
_atom_site_aniso_U_12
C1 0.020(3) 0.023(3) 0.033(3) 0.004(2) 0.007(2) 0.002(2)
C2 0.035(3) 0.029(3) 0.044(4) -0.008(3) 0.012(3) 0.006(3)
C3 0.032(3) 0.037(4) 0.054(4) -0.004(3) 0.005(3) 0.003(3)
C4 0.029(4) 0.076(6) 0.076(6) 0.016(5) 0.017(4) 0.014(4)
C5 0.029(3) 0.046(4) 0.068(5) 0.018(4) 0.016(3) -0.003(3)
C6 0.031(3) 0.030(3) 0.054(4) 0.016(3) 0.015(3) 0.003(3)
C7 0.025(3) 0.019(3) 0.046(4) 0.006(3) 0.011(3) 0.003(2)
C8 0.040(4) 0.036(4) 0.040(4) -0.003(3) 0.008(3) 0.013(3)
C9 0.052(4) 0.041(4) 0.051(4) -0.010(3) 0.009(4) 0.016(4)
C10 0.049(4) 0.030(4) 0.057(4) 0.006(3) 0.028(4) 0.013(3)
C11 0.031(3) 0.037(4) 0.069(5) -0.004(4) 0.011(3) 0.013(3)
C12 0.027(3) 0.040(4) 0.089(6) -0.007(4) 0.010(4) 0.004(3)
C13 0.028(3) 0.026(3) 0.029(3) 0.011(2) 0.006(3) 0.003(2)
C14 0.035(3) 0.033(4) 0.035(3) 0.006(3) 0.008(3) -0.009(3)
C15 0.033(3) 0.043(4) 0.043(4) 0.017(3) 0.003(3) 0.004(3)
C16 0.035(4) 0.063(5) 0.079(6) 0.041(4) 0.028(4) 0.006(4)
C17 0.023(3) 0.060(5) 0.099(7) 0.037(5) 0.008(4) -0.004(3)
C18 0.026(3) 0.052(4) 0.054(4) 0.021(3) 0.009(3) 0.007(3)
C19 0.056(5) 0.047(4) 0.019(3) -0.001(3) 0.000(3) -0.006(3)
C20 0.043(4) 0.075(6) 0.037(4) -0.017(4) 0.009(3) -0.006(4)
C21 0.059(5) 0.086(7) 0.045(4) -0.028(4) 0.005(4) 0.015(5)
C22 0.088(7) 0.050(5) 0.073(6) -0.026(5) -0.003(5) 0.007(5)
C23 0.081(6) 0.051(5) 0.043(4) -0.006(4) -0.015(4) -0.006(5)
C24 0.043(4) 0.053(5) 0.033(4) 0.006(3) -0.008(3) -0.009(4)
P1 0.0217(7) 0.0209(8) 0.0293(8) 0.0020(6) 0.0062(6) 0.0008(6)
Se1 0.0490(4) 0.0342(3) 0.0309(3) 0.0068(3) -0.0004(3) -0.0030(3)
Br1 0.0710(5) 0.0616(5) 0.0511(4) 0.0082(4) 0.0269(4) 0.0020(4)

loop_
_atom_type_symbol
_atom_type_description
_atom_type_scat_dispersion_real
_atom_type_scat_dispersion_imag
_atom_type_scat_source
C C 0.0033 0.0016 'International Tables Vol C Tables 4.2.6.8 and 6.1.1.4'
H H 0 0 'International Tables Vol C Tables 4.2.6.8 and 6.1.1.4'
P P 0.1023 0.0942 'International Tables Vol C Tables 4.2.6.8 and 6.1.1.4'
Se Se -0.0929 2.2259 'International Tables Vol C Tables 4.2.6.8 and 6.1.1.4'
Br Br -0.2901 2.4595 'International Tables Vol C Tables 4.2.6.8 and 6.1.1.4'

loop_
_geom_angle_atom_site_label_1
_geom_angle_atom_site_label_2
_geom_angle_atom_site_label_3
_geom_angle
_geom_angle_site_symmetry_1
_geom_angle_site_symmetry_3
_geom_angle_publ_flag
C6 C1 C2 111.4(5) . . ?
C6 C1 P1 112.8(4) . . ?
C2 C1 P1 112.4(4) . . ?
C3 C2 C1 110.6(5) . . ?
C4 C3 C2 111.3(6) . . ?
C3 C4 C5 111.9(6) . . ?
C6 C5 C4 111.9(6) . . ?
C5 C6 C1 109.8(5) . . ?
C8 C7 C12 111.2(6) . . ?
C8 C7 P1 110.5(4) . . ?
C12 C7 P1 115.8(5) . . ?
C7 C8 C9 110.3(5) . . ?
C10 C9 C8 110.5(6) . . ?
C9 C10 C11 109.7(6) . . ?
C12 C11 C10 110.0(6) . . ?
C11 C12 C7 110.9(6) . . ?
C14 C13 C18 110.6(5) . . ?
C14 C13 P1 114.3(4) . . ?
C18 C13 P1 113.9(4) . . ?
C15 C14 C13 110.7(5) . . ?
C14 C15 C16 111.5(5) . . ?
C15 C16 C17 109.8(6) . . ?
C18 C17 C16 109.9(7) . . ?
C17 C18 C13 110.9(5) . . ?
C24 C19 C20 122.0(7) . . ?
C24 C19 Se1 118.7(6) . . ?
C20 C19 Se1 119.2(6) . . ?
C21 C20 C19 120.6(8) . . ?
C20 C21 C22 118.8(8) . . ?
C23 C22 C21 120.7(8) . . ?
C22 C23 C24 121.8(9) . . ?
C19 C24 C23 115.9(8) . . ?
C13 P1 C1 108.4(3) . . ?
C13 P1 C7 117.8(3) . . ?
C1 P1 C7 106.6(3) . . ?
C13 P1 Se1 109.2(2) . . ?
C1 P1 Se1 111.8(2) . . ?
C7 P1 Se1 103.1(2) . . ?
C19 Se1 P1 102.21(17) . . ?

loop_
_geom_bond_atom_site_label_1
_geom_bond_atom_site_label_2
_geom_bond_distance
_geom_bond_site_symmetry_2
_geom_bond_publ_flag
C1 C6 1.519(8) . ?
C1 C2 1.537(8) . ?
C1 P1 1.835(6) . ?
C2 C3 1.525(9) . ?
C3 C4 1.481(11) . ?
C4 C5 1.523(11) . ?
C5 C6 1.518(9) . ?
C7 C8 1.516(9) . ?
C7 C12 1.518(9) . ?
C7 P1 1.841(6) . ?
C8 C9 1.543(9) . ?
C9 C10 1.509(10) . ?
C10 C11 1.533(10) . ?
C11 C12 1.507(10) . ?
C13 C14 1.534(8) . ?
C13 C18 1.537(9) . ?
C13 P1 1.817(6) . ?
C14 C15 1.530(9) . ?
C15 C16 1.539(10) . ?
C16 C17 1.555(13) . ?
C17 C18 1.502(10) . ?
C19 C24 1.374(10) . ?
C19 C20 1.389(10) . ?
C19 Se1 1.953(7) . ?
C20 C21 1.363(12) . ?
C21 C22 1.389(14) . ?
C22 C23 1.350(14) . ?
C23 C24 1.423(11) . ?
P1 Se1 2.2260(15) . ?

loop_
_cod_related_entry_id
_cod_related_entry_database
_cod_related_entry_code
1 ChemSpider 21144669
